data_1531773
loop_
_publ_author_name
'Mochiku, T.'
'Hirata, K.'
'Mihara, Y.'
'Hata, Y.'
'Kamisawa, S.'
'Suzuki, J.'
'Fujii, H.'
'Kadowaki, K.'

_publ_section_title
;
 Crystal structure of the Sr2 Y Cu2 Fe O6+d system
;
_journal_name_full 'Physica C (Amsterdam)'
_journal_page_first 147
_journal_page_last 151
_journal_volume 378
_journal_year 2002
_chemical_formula_sum 'Cu2 Fe O7.32 Sr2 Y'
_chemical_name_systematic 'Sr2 Y (Cu0.1 Fe0.9) (Cu0.95 Fe0.05)2 O7.32'
_space_group_IT_number 123
_symmetry_space_group_name_Hall '-P 4 2'
_symmetry_space_group_name_H-M 'P 4/m m m'
_cell_angle_alpha 90
_cell_angle_beta 90
_cell_angle_gamma 90
_cell_formula_units_Z 1
_cell_length_a 3.8286
_cell_length_b 3.8286
_cell_length_c 11.4024
_cell_volume 167.138
_citation_journal_id_ASTM PHYCE6
_cod_data_source_file Mochiku_PHYCE6_2002_1216.cif
_cod_data_source_block Cu2Fe1O7.32Sr2Y1
_cod_original_cell_volume 167.1384
_cod_original_formula_sum 'Cu2 Fe1 O7.32 Sr2 Y1'
_cod_database_code 1531773

loop_
_symmetry_equiv_pos_as_xyz
x,y,z
-y,x,z
-x,-y,z
y,-x,z
x,-y,-z
y,x,-z
-x,y,-z
-y,-x,-z
-x,-y,-z
y,-x,-z
x,y,-z
-y,x,-z
-x,y,z
-y,-x,z
x,-y,z
y,x,z

loop_
_atom_site_label
_atom_site_type_symbol
_atom_site_fract_x
_atom_site_fract_y
_atom_site_fract_z
_atom_site_occupancy
_atom_site_U_iso_or_equiv
Cu1 Cu+2 0 0 0 0.1 0.0
Y1 Y+3 0.5 0.5 0.5 1 0.0
O2 O-2 0 0 0.1596 1 0.0
O3 O-2 0 0.5 0.3736 1 0.0
Fe2 Fe+2 0 0 0.3527 0.05 0.0
Sr1 Sr+2 0.5 0.5 0.1853 1 0.0
Cu2 Cu+2 0 0 0.3527 0.95 0.0
Fe1 Fe+2 0 0 0 0.9 0.0
O1 O-2 0.089 0.5 0 0.33 0.0
